data_2200242
loop_
_publ_author_name
'Yong, Wei'
'Dou, Jian-Min'
'Zhu, De-Zhong'
'Liu, Ying'
'Li, Xue'
'Zheng, Pei-Ju'
'bis[(dibenzo-18-crown-6)sodium] palladium(II)tetrathiocyanate'

_publ_section_title
;
 Cation--\p interactions in [Na(dibenzo-18-crown-6)]~2~[Pd(SCN)~4~]
;
_journal_issue 3
_journal_name_full 'Acta Crystallographica Section E'
_journal_page_first m127
_journal_page_last m129
_journal_paper_doi 10.1107/S1600536801001416
_journal_volume 57
_journal_year 2001
_chemical_formula_iupac '[Na (C20 H24 O6)]2 [Pd (S C N)4]'
_chemical_formula_moiety '2C20 H24 Na1 O3 1+, C4 N4 Pd1 S4 2-'
_chemical_formula_sum 'C44 H48 N4 Na2 O12 Pd S4'
_chemical_formula_weight 1105.48
_chemical_name_common '[Na(DB18C6)]~2~[Pd(SCN)~4~]'
_chemical_name_systematic 'bis[(dibenzo-18-crown-6)sodium] palladium(II)tetrathiocyanate'
_space_group_IT_number 2
_symmetry_cell_setting triclinic
_symmetry_space_group_name_Hall '-P 1'
_symmetry_space_group_name_H-M 'P -1'
_cell_angle_alpha 81.58(2)
_cell_angle_beta 104.804(10)
_cell_angle_gamma 96.85(2)
_cell_formula_units_Z 1
_cell_length_a 11.5695(10)
_cell_length_b 8.568(3)
_cell_length_c 12.976(2)
_cell_measurement_reflns_used 25
_cell_measurement_temperature 293(2)
_cell_measurement_theta_max 13.5
_cell_measurement_theta_min 10.5
_cell_volume 1225.7(5)
_computing_cell_refinement 'CAD-4 Manual'
_computing_data_collection 'CAD-4 Manual (Enraf-Nonius, 1988)'
_computing_data_reduction 'SDP-Plus (Frenz, 1985)'
_computing_molecular_graphics 'ORTEP-3 (Farrugia, 1996)'
_computing_publication_material SHELXL97
_computing_structure_refinement 'SHELXL97 (Sheldrick, 1997)'
_computing_structure_solution 'SHELXS97 (Sheldrick, 1990)'
_diffrn_ambient_temperature 293(2)
_diffrn_measured_fraction_theta_full .999
_diffrn_measured_fraction_theta_max .999
_diffrn_measurement_device_type 'Enraf-Nonius CAD-4'
_diffrn_measurement_method \q/2\q
_diffrn_radiation_monochromator graphite
_diffrn_radiation_source 'fine-focus sealed tube'
_diffrn_radiation_type MoK\a
_diffrn_radiation_wavelength .71073
_diffrn_reflns_av_R_equivalents .020
_diffrn_reflns_av_sigmaI/netI .040
_diffrn_reflns_limit_h_max 13
_diffrn_reflns_limit_h_min -13
_diffrn_reflns_limit_k_max 10
_diffrn_reflns_limit_k_min -10
_diffrn_reflns_limit_l_max 15
_diffrn_reflns_limit_l_min 0
_diffrn_reflns_number 4622
_diffrn_reflns_theta_full 25.2
_diffrn_reflns_theta_max 25.2
_diffrn_reflns_theta_min 1.6
_diffrn_standards_decay_% 5.0
_diffrn_standards_interval_count 200
_diffrn_standards_interval_time 3600
_diffrn_standards_number 3
_exptl_absorpt_coefficient_mu .63
_exptl_absorpt_correction_T_max .884
_exptl_absorpt_correction_T_min .834
_exptl_absorpt_correction_type '\y scan'
_exptl_absorpt_process_details '(North et al., 1968)'
_exptl_crystal_colour orange
_exptl_crystal_density_diffrn 1.487
_exptl_crystal_density_method 'not measured'
_exptl_crystal_description prism
_exptl_crystal_F_000 560
_exptl_crystal_size_max .60
_exptl_crystal_size_mid .50
_exptl_crystal_size_min .40
_refine_diff_density_max .41
_refine_diff_density_min -.43
_refine_ls_extinction_method none
_refine_ls_goodness_of_fit_ref 1.0
_refine_ls_hydrogen_treatment refall
_refine_ls_matrix_type full
_refine_ls_number_parameters 400
_refine_ls_number_reflns 4406
_refine_ls_number_restraints 0
_refine_ls_restrained_S_all 1.0
_refine_ls_R_factor_all .061
_refine_ls_R_factor_gt .028
_refine_ls_shift/su_max <0.001
_refine_ls_shift/su_mean .000
_refine_ls_structure_factor_coef Fsqd
_refine_ls_weighting_details 'calc w = 1/[\s^2^(Fo^2^)+(0.0375P)^2^+0.4501P] where P = (Fo^2^+2Fc^2^)/3'
_refine_ls_weighting_scheme calc
_refine_ls_wR_factor_ref .080
_reflns_number_gt 3190
_reflns_number_total 4406
_reflns_threshold_expression I>2\s(I)
_cod_data_source_file ya6003.cif
_cod_data_source_block I
_cod_depositor_comments
;
The following automatic conversions were performed:
'_symmetry_cell_setting' value 'Triclinic' changed to 'triclinic'
according to '/home/saulius/struct/CIF-dictionaries/cif_core.dic'
dictionary named 'cif_core.dic' version 2.4.1 from 2010-06-29.

Automatic conversion script
Id: cif_fix_enum 1527 2010-12-29 10:47:43Z saulius 

The following automatic conversions were performed:

'_symmetry_cell_setting' value 'Triclinic' changed to 'triclinic'
according to /home/saulius/struct/CIF-dictionaries/cif_core.dic
dictionary named 'cif_core.dic' version 2.4.1 from 2010-06-29.

Automatic conversion script
Id: cif_fix_values 1715 2011-07-08 13:25:40Z adriana 
;
_cod_database_code 2200242
_cod_database_fobs_code 2200242

loop_
_symmetry_equiv_pos_as_xyz
'x, y, z'
'-x, -y, -z'

loop_
_atom_site_label
_atom_site_fract_x
_atom_site_fract_y
_atom_site_fract_z
_atom_site_U_iso_or_equiv
_atom_site_adp_type
_atom_site_calc_flag
_atom_site_refinement_flags
_atom_site_occupancy
_atom_site_disorder_assembly
_atom_site_disorder_group
_atom_site_type_symbol
Pd1 .5000 .5000 .5000 .04075(11) Uani d S 1 . . Pd
S1 .44659(8) .43541(12) .32522(7) .0645(2) Uani d . 1 . . S
S2 .68440(7) .39662(11) .52685(6) .0588(2) Uani d . 1 . . S
Na1 .76645(10) .12092(14) .27043(10) .0570(3) Uani d . 1 . . Na
N1 .6354(3) .3245(4) .2641(2) .0748(8) Uani d . 1 . . N
N2 .7893(3) .3538(5) .7474(3) .0971(12) Uani d . 1 . . N
O1 .78730(18) .0540(2) .47380(16) .0538(5) Uani d . 1 . . O
O2 .93244(18) .2640(2) .40380(16) .0555(5) Uani d . 1 . . O
O3 .91422(19) .3214(2) .18705(16) .0590(5) Uani d . 1 . . O
O4 .7735(2) .1203(3) .05228(17) .0663(6) Uani d . 1 . . O
O5 .6207(2) -.0745(3) .11971(18) .0660(6) Uani d . 1 . . O
O6 .60868(18) -.0860(3) .32723(18) .0633(6) Uani d . 1 . . O
C1 .5615(3) .3706(4) .2935(2) .0559(8) Uani d . 1 . . C
C2 .7444(3) .3723(4) .6585(3) .0618(9) Uani d . 1 . . C
C3 .8901(3) .0918(4) .5487(2) .0516(7) Uani d . 1 . . C
C4 .9705(3) .2065(4) .5094(2) .0512(7) Uani d . 1 . . C
C5 1.0079(3) .3870(4) .3608(3) .0597(8) Uani d . 1 . . C
C6 .9386(3) .4480(4) .2522(3) .0637(9) Uani d . 1 . . C
C7 .8642(4) .3736(5) .0779(3) .0795(12) Uani d . 1 . . C
C8 .8562(4) .2399(6) .0159(3) .0816(12) Uani d . 1 . . C
C9 .7500(3) -.0184(5) .0064(2) .0648(9) Uani d . 1 . . C
C10 .6663(3) -.1251(4) .0440(2) .0613(8) Uani d . 1 . . C
C11 .5300(3) -.1745(5) .1586(3) .0732(10) Uani d . 1 . . C
C12 .5021(3) -.0968(5) .2421(3) .0720(10) Uani d . 1 . . C
C13 .5856(3) -.0474(5) .4219(3) .0644(9) Uani d . 1 . . C
C14 .6979(3) -.0548(4) .5094(3) .0616(8) Uani d . 1 . . C
C112 .9188(4) .0279(5) .6542(3) .0659(9) Uani d . 1 . . C
C113 1.0262(4) .0779(6) .7219(3) .0797(12) Uani d . 1 . . C
C114 1.1050(4) .1858(5) .6840(3) .0758(11) Uani d . 1 . . C
C115 1.0785(3) .2522(5) .5776(3) .0640(9) Uani d . 1 . . C
C121 .8011(5) -.0554(7) -.0702(3) .0870(13) Uani d . 1 . . C
C122 .7706(5) -.2001(8) -.1086(4) .1013(16) Uani d . 1 . . C
C123 .6900(6) -.3057(7) -.0710(3) .0957(16) Uani d . 1 . . C
C124 .6355(4) -.2698(5) .0046(3) .0807(12) Uani d . 1 . . C
H1 1.026(3) .485(4) .405(2) .063(9) Uiso d . 1 . . H
H2 1.083(3) .337(4) .353(3) .071(10) Uiso d . 1 . . H
H3 .863(4) .486(4) .254(3) .088(12) Uiso d . 1 . . H
H4 .983(3) .534(4) .219(3) .061(9) Uiso d . 1 . . H
H5 .782(4) .413(5) .069(3) .097(14) Uiso d . 1 . . H
H6 .911(3) .459(4) .053(3) .065(10) Uiso d . 1 . . H
H7 .823(3) .268(5) -.058(3) .089(12) Uiso d . 1 . . H
H8 .938(4) .181(4) .031(3) .086(12) Uiso d . 1 . . H
H9 .461(3) -.193(4) .102(3) .071(10) Uiso d . 1 . . H
H10 .470(3) .019(4) .214(3) .064(10) Uiso d . 1 . . H
H11 .561(3) -.282(4) .191(3) .068(10) Uiso d . 1 . . H
H12 .445(3) -.166(4) .276(3) .074(10) Uiso d . 1 . . H
H13 .559(3) .066(4) .400(3) .065(9) Uiso d . 1 . . H
H14 .523(3) -.126(4) .441(2) .059(9) Uiso d . 1 . . H
H15 .681(3) -.017(4) .573(3) .076(11) Uiso d . 1 . . H
H16 .725(3) -.162(4) .523(3) .070(10) Uiso d . 1 . . H
H112 .870(3) -.053(4) .674(2) .050(9) Uiso d . 1 . . H
H113 1.047(3) .035(4) .795(3) .084(12) Uiso d . 1 . . H
H114 1.179(4) .214(5) .727(3) .087(12) Uiso d . 1 . . H
H115 1.128(3) .326(4) .547(2) .052(9) Uiso d . 1 . . H
H121 .857(4) .012(5) -.092(3) .093(15) Uiso d . 1 . . H
H122 .810(4) -.237(6) -.162(4) .132(18) Uiso d . 1 . . H
H123 .667(4) -.403(6) -.087(4) .120(19) Uiso d . 1 . . H
H124 .578(3) -.334(5) .035(3) .081(13) Uiso d . 1 . . H

loop_
_atom_site_aniso_label
_atom_site_aniso_U_11
_atom_site_aniso_U_22
_atom_site_aniso_U_33
_atom_site_aniso_U_12
_atom_site_aniso_U_13
_atom_site_aniso_U_23
Pd1 .03754(17) .04263(19) .04051(18) -.00244(12) .00870(13) -.00607(13)
S1 .0550(5) .0935(7) .0476(5) .0151(4) .0045(4) -.0237(4)
S2 .0434(4) .0789(6) .0549(5) .0117(4) .0079(3) -.0125(4)
Na1 .0530(7) .0594(7) .0609(7) .0007(6) .0214(6) -.0049(6)
N1 .073(2) .095(2) .0640(19) .0219(17) .0190(16) -.0170(16)
N2 .0637(19) .156(4) .058(2) .016(2) .0078(16) .023(2)
O1 .0520(12) .0596(12) .0502(12) -.0016(10) .0177(10) -.0037(10)
O2 .0507(11) .0590(13) .0549(13) -.0069(10) .0130(10) -.0095(10)
O3 .0681(14) .0531(12) .0517(12) -.0008(10) .0140(10) .0012(10)
O4 .0652(14) .0805(16) .0532(13) -.0068(12) .0191(11) -.0099(12)
O5 .0658(14) .0654(14) .0666(14) -.0078(11) .0198(12) -.0109(11)
O6 .0478(12) .0802(15) .0658(14) -.0072(11) .0242(11) -.0133(12)
C1 .063(2) .0587(19) .0423(16) .0036(15) .0064(15) -.0067(14)
C2 .0376(16) .076(2) .067(2) .0036(15) .0131(15) .0077(17)
C3 .0582(18) .0510(17) .0503(17) .0180(14) .0127(14) -.0109(14)
C4 .0507(16) .0554(18) .0525(17) .0143(14) .0111(14) -.0171(14)
C5 .0540(19) .0524(18) .073(2) -.0080(15) .0187(16) -.0138(16)
C6 .066(2) .0453(18) .077(2) -.0071(16) .0199(19) -.0033(17)
C7 .097(3) .071(3) .058(2) -.013(2) .018(2) .0178(19)
C8 .091(3) .104(3) .044(2) -.012(2) .023(2) .008(2)
C9 .065(2) .086(3) .0388(17) .0132(18) .0014(15) -.0082(16)
C10 .065(2) .069(2) .0451(17) .0145(17) -.0036(15) -.0134(15)
C11 .058(2) .074(3) .079(3) -.0173(19) .0087(19) -.013(2)
C12 .0433(18) .089(3) .080(3) -.0150(18) .0181(17) -.009(2)
C13 .0566(19) .071(2) .072(2) -.0082(18) .0353(18) -.0046(18)
C14 .065(2) .063(2) .064(2) .0025(17) .0347(18) .0028(17)
C112 .080(3) .064(2) .057(2) .023(2) .0179(19) -.0030(17)
C113 .094(3) .092(3) .051(2) .045(3) -.001(2) -.009(2)
C114 .069(2) .086(3) .071(3) .030(2) -.007(2) -.031(2)
C115 .056(2) .067(2) .070(2) .0102(17) .0066(18) -.0246(18)
C121 .091(3) .121(4) .051(2) .012(3) .015(2) -.021(2)
C122 .123(4) .136(5) .052(2) .040(4) .013(3) -.025(3)
C123 .140(5) .090(3) .050(2) .035(3) -.009(3) -.019(2)
C124 .103(3) .077(3) .053(2) .012(2) -.001(2) -.013(2)

loop_
_atom_type_symbol
_atom_type_description
_atom_type_scat_dispersion_real
_atom_type_scat_dispersion_imag
_atom_type_scat_source
C C .0033 .0016 'International Tables Vol C Tables 4.2.6.8 and 6.1.1.4'
H H .0000 .0000 'International Tables Vol C Tables 4.2.6.8 and 6.1.1.4'
N N .0061 .0033 'International Tables Vol C Tables 4.2.6.8 and 6.1.1.4'
Na Na .0362 .0249 'International Tables Vol C Tables 4.2.6.8 and 6.1.1.4'
O O .0106 .0060 'International Tables Vol C Tables 4.2.6.8 and 6.1.1.4'
Pd Pd -.9988 1.0072 'International Tables Vol C Tables 4.2.6.8 and 6.1.1.4'
S S .1246 .1234 'International Tables Vol C Tables 4.2.6.8 and 6.1.1.4'

loop_
_geom_angle_atom_site_label_1
_geom_angle_atom_site_label_2
_geom_angle_atom_site_label_3
_geom_angle_site_symmetry_1
_geom_angle_site_symmetry_3
_geom_angle
_geom_angle_publ_flag
S1 Pd1 S1 2_666 . 180.0 no
S1 Pd1 S2 2_666 . 90.15(3) yes
S1 Pd1 S2 . . 89.85(3) no
S2 Pd1 S2 . 2_666 180.0 no
O2 Na1 O3 . . 64.23(7) yes
O2 Na1 O1 . . 59.40(7) yes
O3 Na1 O4 . . 59.83(7) yes
O5 Na1 O4 . . 52.46(7) yes
O6 Na1 O1 . . 64.00(7) yes
O6 Na1 O5 . . 60.17(7) yes
C113 Na1 C114 2_756 2_756 25.32(11) yes
S1 Pd1 S2 2_666 2_666 89.85(3) no
S1 Pd1 S2 . 2_666 90.15(3) no
C1 S1 Pd1 . . 111.05(11) no
C2 S2 Pd1 . . 107.44(12) no
N1 Na1 O2 . . 89.57(10) no
N1 Na1 O6 . . 88.79(10) no
O2 Na1 O6 . . 123.36(8) no
N1 Na1 O1 . . 90.25(9) no
N1 Na1 O3 . . 92.12(10) no
O6 Na1 O3 . . 172.38(9) no
O1 Na1 O3 . . 123.55(8) no
N1 Na1 O5 . . 101.98(10) no
O2 Na1 O5 . . 168.18(8) no
O1 Na1 O5 . . 122.25(8) no
O3 Na1 O5 . . 112.27(8) no
N1 Na1 O4 . . 104.56(10) no
O2 Na1 O4 . . 122.44(8) no
O6 Na1 O4 . . 112.63(8) no
O1 Na1 O4 . . 164.91(8) no
N1 Na1 C113 . 2_756 167.78(14) no
O2 Na1 C113 . 2_756 81.18(10) no
O6 Na1 C113 . 2_756 102.95(12) no
O1 Na1 C113 . 2_756 91.88(10) no
O3 Na1 C113 . 2_756 76.70(12) no
O5 Na1 C113 . 2_756 87.03(10) no
O4 Na1 C113 . 2_756 74.27(9) no
N1 Na1 C114 . 2_756 165.47(13) no
O2 Na1 C114 . 2_756 93.38(10) no
O6 Na1 C114 . 2_756 77.70(12) no
O1 Na1 C114 . 2_756 79.10(10) no
O3 Na1 C114 . 2_756 101.98(12) no
O5 Na1 C114 . 2_756 76.06(10) no
O4 Na1 C114 . 2_756 85.82(10) no
C1 N1 Na1 . . 150.4(3) no
C3 O1 C14 . . 117.6(2) no
C3 O1 Na1 . . 123.03(17) no
C14 O1 Na1 . . 118.08(19) no
C4 O2 C5 . . 117.3(2) no
C4 O2 Na1 . . 123.30(18) no
C5 O2 Na1 . . 117.51(18) no
C7 O3 C6 . . 112.0(3) no
C7 O3 Na1 . . 111.9(2) no
C6 O3 Na1 . . 104.05(19) no
C9 O4 C8 . . 118.0(3) no
C9 O4 Na1 . . 120.53(19) no
C8 O4 Na1 . . 114.3(2) no
C10 O5 C11 . . 118.2(3) no
C10 O5 Na1 . . 120.59(19) no
C11 O5 Na1 . . 114.1(2) no
C13 O6 C12 . . 112.4(3) no
C13 O6 Na1 . . 108.73(19) no
C12 O6 Na1 . . 110.9(2) no
N1 C1 S1 . . 174.9(3) no
N2 C2 S2 . . 177.3(3) no
O1 C3 C112 . . 126.0(3) no
O1 C3 C4 . . 114.5(3) no
C112 C3 C4 . . 119.6(3) no
O2 C4 C115 . . 125.6(3) no
O2 C4 C3 . . 114.8(3) no
C115 C4 C3 . . 119.5(3) no
O2 C5 C6 . . 107.1(3) no
O2 C5 H1 . . 111.6(17) no
C6 C5 H1 . . 105.0(17) no
O2 C5 H2 . . 108.1(18) no
C6 C5 H2 . . 108.7(19) no
H1 C5 H2 . . 116(2) no
O3 C6 C5 . . 107.8(3) no
O3 C6 H3 . . 109(2) no
C5 C6 H3 . . 112(2) no
O3 C6 H4 . . 108.5(19) no
C5 C6 H4 . . 111.7(19) no
H3 C6 H4 . . 107(3) no
O3 C7 C8 . . 107.9(3) no
O3 C7 H5 . . 110(2) no
C8 C7 H5 . . 112(2) no
O3 C7 H6 . . 111(2) no
C8 C7 H6 . . 110(2) no
H5 C7 H6 . . 106(3) no
O4 C8 C7 . . 106.4(3) no
O4 C8 H7 . . 106(2) no
C7 C8 H7 . . 112(2) no
O4 C8 H8 . . 104(2) no
C7 C8 H8 . . 115(2) no
H7 C8 H8 . . 113(3) no
C121 C9 O4 . . 125.9(4) no
C121 C9 C10 . . 120.1(4) no
O4 C9 C10 . . 114.0(3) no
O5 C10 C9 . . 114.8(3) no
O5 C10 C124 . . 125.5(4) no
C9 C10 C124 . . 119.6(4) no
O5 C11 C12 . . 107.0(3) no
O5 C11 H9 . . 112(2) no
C12 C11 H9 . . 112(2) no
O5 C11 H11 . . 110.0(19) no
C12 C11 H11 . . 110(2) no
H9 C11 H11 . . 107(3) no
O6 C12 C11 . . 107.6(3) no
O6 C12 H10 . . 110.3(18) no
C11 C12 H10 . . 114.0(18) no
O6 C12 H12 . . 104(2) no
C11 C12 H12 . . 110(2) no
H10 C12 H12 . . 111(3) no
O6 C13 C14 . . 109.0(3) no
O6 C13 H13 . . 103.6(18) no
C14 C13 H13 . . 112.1(18) no
O6 C13 H14 . . 107.3(18) no
C14 C13 H14 . . 110.4(18) no
H13 C13 H14 . . 114(3) no
O1 C14 C13 . . 107.4(3) no
O1 C14 H15 . . 108(2) no
C13 C14 H15 . . 107(2) no
O1 C14 H16 . . 109(2) no
C13 C14 H16 . . 110(2) no
H15 C14 H16 . . 115(3) no
C3 C112 C113 . . 120.1(4) no
C3 C112 H112 . . 117(2) no
C113 C112 H112 . . 122(2) no
C114 C113 C112 . . 120.6(4) no
C114 C113 Na1 . 2_756 77.5(2) no
C112 C113 Na1 . 2_756 113.3(2) no
C114 C113 H113 . . 119(2) no
C112 C113 H113 . . 121(2) no
Na1 C113 H113 2_756 . 78(2) no
C113 C114 C115 . . 120.6(4) no
C113 C114 Na1 . 2_756 77.1(2) no
C115 C114 Na1 . 2_756 115.1(2) no
C113 C114 H114 . . 121(3) no
C115 C114 H114 . . 118(3) no
Na1 C114 H114 2_756 . 77(2) no
C4 C115 C114 . . 119.6(4) no
C4 C115 H115 . . 116(2) no
C114 C115 H115 . . 125(2) no
C9 C121 C122 . . 120.0(5) no
C9 C121 H121 . . 119(3) no
C122 C121 H121 . . 120(3) no
C123 C122 C121 . . 120.1(5) no
C123 C122 H122 . . 117(3) no
C121 C122 H122 . . 123(3) no
C122 C123 C124 . . 120.9(5) no
C122 C123 H123 . . 128(4) no
C124 C123 H123 . . 111(4) no
C123 C124 C10 . . 119.2(5) no
C123 C124 H124 . . 128(2) no
C10 C124 H124 . . 113(2) no

loop_
_geom_bond_atom_site_label_1
_geom_bond_atom_site_label_2
_geom_bond_site_symmetry_2
_geom_bond_distance
_geom_bond_publ_flag
Pd1 S1 2_666 2.3241(9) no
Pd1 S1 . 2.3241(9) yes
Pd1 S2 . 2.3319(8) yes
Pd1 S2 2_666 2.3319(8) no
S1 C1 . 1.663(4) yes
S2 C2 . 1.664(4) yes
Na1 N1 . 2.423(3) yes
Na1 O1 . 2.572(2) yes
Na1 O2 . 2.559(2) yes
Na1 O3 . 2.597(2) yes
Na1 O4 . 2.853(2) yes
Na1 O5 . 2.841(3) yes
Na1 O6 . 2.559(2) yes
Na1 C113 2_756 3.077(4) yes
Na1 C114 2_756 3.082(4) yes
N1 C1 . 1.151(4) yes
N2 C2 . 1.133(4) yes
O1 C3 . 1.368(4) no
O1 C14 . 1.428(4) no
O2 C4 . 1.364(4) no
O2 C5 . 1.428(4) no
O3 C7 . 1.413(4) no
O3 C6 . 1.430(4) no
O4 C9 . 1.374(4) no
O4 C8 . 1.430(4) no
O5 C10 . 1.370(4) no
O5 C11 . 1.420(4) no
O6 C13 . 1.413(4) no
O6 C12 . 1.434(4) no
C3 C112 . 1.370(5) no
C3 C4 . 1.403(4) no
C4 C115 . 1.384(4) no
C5 C6 . 1.486(5) no
C5 H1 . 1.06(3) no
C5 H2 . 1.05(4) no
C6 H3 . .98(4) no
C6 H4 . .96(3) no
C7 C8 . 1.474(6) no
C7 H5 . 1.02(4) no
C7 H6 . .93(4) no
C8 H7 . .95(4) no
C8 H8 . 1.08(4) no
C9 C121 . 1.368(5) no
C9 C10 . 1.383(5) no
C10 C124 . 1.383(5) no
C11 C12 . 1.471(6) no
C11 H9 . .95(3) no
C11 H11 . 1.02(3) no
C12 H10 . 1.08(3) no
C12 H12 . .98(4) no
C13 C14 . 1.492(5) no
C13 H13 . 1.03(3) no
C13 H14 . .98(3) no
C14 H15 . 1.00(4) no
C14 H16 . .99(4) no
C112 C113 . 1.388(6) no
C112 H112 . .89(3) no
C113 C114 . 1.350(6) no
C113 Na1 2_756 3.077(4) no
C113 H113 . .94(4) no
C114 C115 . 1.385(6) no
C114 Na1 2_756 3.082(4) no
C114 H114 . .92(4) no
C115 H115 . .91(3) no
C121 C122 . 1.378(7) no
C121 H121 . .89(4) no
C122 C123 . 1.352(8) no
C122 H122 . 1.02(5) no
C123 C124 . 1.381(7) no
C123 H123 . .88(5) no
C124 H124 . .94(4) no
